data_7036801
loop_
_publ_author_name
'Cingolani, Andrea'
'Cesari, Cristiana'
'Zacchini, Stefano'
'Zanotti, Valerio'
'Cassani, Maria Cristina'
'Mazzoni, Rita'

_publ_section_title
;
 Straightforward synthesis of iron cyclopentadienone N-heterocyclic
 carbene complexes.
;
_journal_issue 44
_journal_name_full 'Dalton transactions (Cambridge, England : 2003)'
_journal_page_first 19063
_journal_page_last 19067
_journal_paper_doi 10.1039/c5dt03071d
_journal_volume 44
_journal_year 2015
_chemical_formula_sum 'C22 H34 Fe N2 O3 Si2'
_chemical_formula_weight 486.54
_chemical_name_systematic
; 
 ? 
;
_space_group_IT_number 2
_symmetry_cell_setting triclinic
_symmetry_space_group_name_Hall '-P 1'
_symmetry_space_group_name_H-M 'P -1'
_atom_sites_solution_hydrogens geom
_atom_sites_solution_primary direct
_atom_sites_solution_secondary difmap
_audit_creation_method SHELXL-97
_audit_update_record
;
2015-08-03 deposited with the CCDC.
2015-10-07 downloaded from the CCDC.
;
_cell_angle_alpha 75.869(2)
_cell_angle_beta 77.444(2)
_cell_angle_gamma 76.216(2)
_cell_formula_units_Z 2
_cell_length_a 8.3374(2)
_cell_length_b 10.1477(3)
_cell_length_c 15.9325(4)
_cell_measurement_reflns_used 3915
_cell_measurement_temperature 293(2)
_cell_measurement_theta_max 22.8895
_cell_measurement_theta_min 2.552
_cell_volume 1251.27(6)
_computing_cell_refinement 'APEX2 (Bruker AXS, 2006)'
_computing_data_collection 'APEX2 (Bruker AXS, 2006)'
_computing_data_reduction 'SAINT (Bruker AXS, 2004)'
_computing_molecular_graphics 'ORTEPII (Johnson, 1996)'
_computing_publication_material 'XCIF (Bruker AXS, 2001)'
_computing_structure_refinement 'SHELXL-97 (Sheldrick, 1997)'
_computing_structure_solution 'SHELXS-97 (Sheldrick, 1990)'
_diffrn_ambient_temperature 293(2)
_diffrn_measured_fraction_theta_full 0.995
_diffrn_measured_fraction_theta_max 0.995
_diffrn_measurement_device_type 'CCD area detector'
_diffrn_measurement_method 'phi and omega scans'
_diffrn_radiation_monochromator graphite
_diffrn_radiation_source 'fine-focus sealed tube'
_diffrn_radiation_type MoK\a
_diffrn_radiation_wavelength 0.71073
_diffrn_reflns_av_R_equivalents 0.0497
_diffrn_reflns_av_unetI/netI 0.0491
_diffrn_reflns_limit_h_max 10
_diffrn_reflns_limit_h_min -10
_diffrn_reflns_limit_k_max 12
_diffrn_reflns_limit_k_min -12
_diffrn_reflns_limit_l_max 20
_diffrn_reflns_limit_l_min -20
_diffrn_reflns_number 21430
_diffrn_reflns_theta_full 27.00
_diffrn_reflns_theta_max 27.00
_diffrn_reflns_theta_min 1.34
_exptl_absorpt_coefficient_mu 0.723
_exptl_absorpt_correction_T_max 0.9247
_exptl_absorpt_correction_T_min 0.8809
_exptl_absorpt_correction_type empirical
_exptl_absorpt_process_details
; 
 Data were corrected for Lorentz polarization and absorption
 effects (empirical absorption correction SADABS).
 R(int) =  0.1056 (selected reflections only, before parameter refinement)
 R(int) =  0.0477 (selected reflections only, after parameter refinement)
;
_exptl_crystal_colour orange
_exptl_crystal_density_diffrn 1.291
_exptl_crystal_density_method 'not measured'
_exptl_crystal_description plate
_exptl_crystal_F_000 516
_exptl_crystal_size_max 0.18
_exptl_crystal_size_mid 0.16
_exptl_crystal_size_min 0.11
_refine_diff_density_max 0.281
_refine_diff_density_min -0.232
_refine_diff_density_rms 0.052
_refine_ls_extinction_method none
_refine_ls_goodness_of_fit_ref 1.016
_refine_ls_hydrogen_treatment constr
_refine_ls_matrix_type full
_refine_ls_number_parameters 279
_refine_ls_number_reflns 5441
_refine_ls_number_restraints 0
_refine_ls_restrained_S_all 1.016
_refine_ls_R_factor_all 0.0717
_refine_ls_R_factor_gt 0.0399
_refine_ls_shift/su_max 0.000
_refine_ls_shift/su_mean 0.000
_refine_ls_structure_factor_coef Fsqd
_refine_ls_weighting_details 'calc w=1/[\s^2^(Fo^2^)+(0.0369P)^2^+0.5156P] where P=(Fo^2^+2Fc^2^)/3'
_refine_ls_weighting_scheme calc
_refine_ls_wR_factor_gt 0.0849
_refine_ls_wR_factor_ref 0.0987
_reflns_number_gt 3782
_reflns_number_total 5441
_reflns_threshold_expression >2sigma(I)
_cod_data_source_file c5dt03071d2.cif
_cod_data_source_block 10a
_cod_depositor_comments
;
The following automatic conversions were performed:

'_symmetry_cell_setting' value 'Triclinic' changed to 'triclinic'
according to
/usr/data/users/saulius/crontab/automatic-downloads/rss-feeds/RSC/lib/dictionaries/cif_core.dic
dictionary named 'cif_core.dic' version 2.4.2 from 2011-04-26.

Automatic conversion script
Id: cif_fix_values 3271 2015-04-21 07:52:19Z andrius 

 Adding full bibliography for 7036797--7036801.cif.
;
_cod_original_sg_symbol_H-M P-1
_cod_database_code 7036801

loop_
_symmetry_equiv_pos_as_xyz
'x, y, z'
'-x, -y, -z'

loop_
_atom_site_label
_atom_site_type_symbol
_atom_site_fract_x
_atom_site_fract_y
_atom_site_fract_z
_atom_site_U_iso_or_equiv
_atom_site_adp_type
_atom_site_occupancy
_atom_site_symmetry_multiplicity
_atom_site_calc_flag
_atom_site_refinement_flags
C1 C 0.2008(3) 0.4569(3) 0.32201(19) 0.0441(7) Uani 1 1 d .
C2 C 0.4041(4) 0.3222(3) 0.21772(18) 0.0493(7) Uani 1 1 d .
C3 C -0.0546(3) 0.2590(3) 0.26355(15) 0.0333(5) Uani 1 1 d .
C4 C 0.0914(3) 0.2233(3) 0.19573(16) 0.0365(6) Uani 1 1 d .
C5 C 0.1313(3) 0.3517(3) 0.14350(16) 0.0394(6) Uani 1 1 d .
C6 C 0.0368(3) 0.4616(3) 0.18487(17) 0.0392(6) Uani 1 1 d .
C7 C -0.0721(3) 0.4072(2) 0.26247(16) 0.0345(6) Uani 1 1 d .
C8 C 0.2422(4) 0.3753(3) 0.05431(18) 0.0554(8) Uani 1 1 d .
H8A H 0.2099 0.3294 0.0156 0.067 Uiso 1 1 calc R
H8B H 0.3575 0.3340 0.0607 0.067 Uiso 1 1 calc R
C9 C 0.2299(5) 0.5291(4) 0.0127(2) 0.0739(11) Uani 1 1 d .
H9A H 0.3307 0.5410 -0.0299 0.089 Uiso 1 1 calc R
H9B H 0.1357 0.5596 -0.0186 0.089 Uiso 1 1 calc R
C10 C 0.2084(5) 0.6199(3) 0.0781(2) 0.0701(10) Uani 1 1 d .
H10A H 0.2053 0.7153 0.0473 0.084 Uiso 1 1 calc R
H10B H 0.3035 0.5917 0.1087 0.084 Uiso 1 1 calc R
C11 C 0.0482(4) 0.6102(3) 0.1444(2) 0.0530(8) Uani 1 1 d .
H11A H 0.0453 0.6590 0.1902 0.064 Uiso 1 1 calc R
H11B H -0.0477 0.6545 0.1155 0.064 Uiso 1 1 calc R
C12 C -0.0456(5) 0.0405(4) 0.1206(3) 0.0857(12) Uani 1 1 d .
H12A H -0.0373 -0.0520 0.1129 0.129 Uiso 1 1 calc R
H12B H -0.0446 0.1032 0.0647 0.129 Uiso 1 1 calc R
H12C H -0.1482 0.0669 0.1591 0.129 Uiso 1 1 calc R
C13 C 0.3328(6) 0.0148(4) 0.0899(3) 0.1013(15) Uani 1 1 d .
H13A H 0.4217 0.0390 0.1089 0.152 Uiso 1 1 calc R
H13B H 0.3172 0.0702 0.0330 0.152 Uiso 1 1 calc R
H13C H 0.3612 -0.0814 0.0866 0.152 Uiso 1 1 calc R
C14 C 0.1475(4) -0.0913(3) 0.2698(2) 0.0649(9) Uani 1 1 d .
H14A H 0.2143 -0.0717 0.3055 0.097 Uiso 1 1 calc R
H14B H 0.1975 -0.1789 0.2534 0.097 Uiso 1 1 calc R
H14C H 0.0366 -0.0948 0.3023 0.097 Uiso 1 1 calc R
C15 C -0.3818(4) 0.6272(3) 0.2319(2) 0.0709(10) Uani 1 1 d .
H15A H -0.3249 0.7011 0.2004 0.106 Uiso 1 1 calc R
H15B H -0.4924 0.6653 0.2586 0.106 Uiso 1 1 calc R
H15C H -0.3893 0.5727 0.1919 0.106 Uiso 1 1 calc R
C16 C -0.2122(4) 0.6321(4) 0.3799(2) 0.0732(10) Uani 1 1 d .
H16A H -0.1491 0.6960 0.3396 0.110 Uiso 1 1 calc R
H16B H -0.1474 0.5778 0.4239 0.110 Uiso 1 1 calc R
H16C H -0.3144 0.6827 0.4074 0.110 Uiso 1 1 calc R
C17 C -0.4023(4) 0.4060(4) 0.3978(2) 0.0609(9) Uani 1 1 d .
H17A H -0.5071 0.4638 0.4163 0.091 Uiso 1 1 calc R
H17B H -0.3502 0.3591 0.4480 0.091 Uiso 1 1 calc R
H17C H -0.4218 0.3390 0.3698 0.091 Uiso 1 1 calc R
C34 C 0.2317(3) 0.1743(3) 0.36969(17) 0.0377(6) Uani 1 1 d .
C35 C 0.2017(4) 0.0374(3) 0.5053(2) 0.0539(8) Uani 1 1 d .
H35 H 0.1567 0.0038 0.5632 0.065 Uiso 1 1 calc R
C36 C 0.3414(4) -0.0200(3) 0.4594(2) 0.0570(8) Uani 1 1 d .
H36 H 0.4134 -0.1018 0.4791 0.068 Uiso 1 1 calc R
C37 C -0.0171(4) 0.2510(3) 0.47817(18) 0.0503(7) Uani 1 1 d .
H37A H 0.0070 0.3411 0.4719 0.075 Uiso 1 1 calc R
H37B H -0.0609 0.2171 0.5385 0.075 Uiso 1 1 calc R
H37C H -0.0982 0.2570 0.4422 0.075 Uiso 1 1 calc R
C38 C 0.5068(4) 0.0311(3) 0.3102(2) 0.0666(9) Uani 1 1 d .
H38A H 0.4732 0.0560 0.2536 0.100 Uiso 1 1 calc R
H38B H 0.5533 -0.0663 0.3227 0.100 Uiso 1 1 calc R
H38C H 0.5894 0.0826 0.3104 0.100 Uiso 1 1 calc R
Fe1 Fe 0.19344(5) 0.32954(4) 0.26713(2) 0.03500(12) Uani 1 1 d .
N1 N 0.1355(3) 0.1568(2) 0.45077(13) 0.0408(5) Uani 1 1 d .
N2 N 0.3611(3) 0.0630(2) 0.37717(15) 0.0453(6) Uani 1 1 d .
O1 O 0.2021(3) 0.5441(2) 0.35668(16) 0.0682(6) Uani 1 1 d .
O2 O 0.5390(3) 0.3262(3) 0.18129(15) 0.0744(7) Uani 1 1 d .
O3 O -0.1379(2) 0.17522(18) 0.31433(11) 0.0413(4) Uani 1 1 d .
Si1 Si 0.13570(11) 0.04668(8) 0.16970(5) 0.0499(2) Uani 1 1 d .
Si2 Si -0.26216(10) 0.51501(8) 0.31900(5) 0.0454(2) Uani 1 1 d .

loop_
_atom_site_aniso_label
_atom_site_aniso_U_11
_atom_site_aniso_U_22
_atom_site_aniso_U_33
_atom_site_aniso_U_23
_atom_site_aniso_U_13
_atom_site_aniso_U_12
C1 0.0402(15) 0.0404(16) 0.0502(17) -0.0035(14) -0.0140(13) -0.0053(12)
C2 0.0507(18) 0.0497(18) 0.0419(16) 0.0033(13) -0.0074(14) -0.0125(14)
C3 0.0344(13) 0.0369(14) 0.0284(13) -0.0060(11) -0.0060(10) -0.0065(11)
C4 0.0406(14) 0.0359(14) 0.0315(13) -0.0046(11) -0.0026(11) -0.0098(11)
C5 0.0431(15) 0.0430(15) 0.0313(14) 0.0005(12) -0.0073(11) -0.0145(12)
C6 0.0433(15) 0.0344(14) 0.0397(15) -0.0005(12) -0.0133(12) -0.0087(12)
C7 0.0380(14) 0.0326(13) 0.0341(13) -0.0059(11) -0.0100(11) -0.0060(11)
C8 0.062(2) 0.067(2) 0.0333(15) 0.0006(14) 0.0013(14) -0.0253(16)
C9 0.088(3) 0.082(3) 0.0438(19) 0.0129(18) -0.0016(18) -0.037(2)
C10 0.080(2) 0.057(2) 0.068(2) 0.0196(18) -0.0165(19) -0.0330(18)
C11 0.069(2) 0.0347(15) 0.0548(18) 0.0079(13) -0.0216(16) -0.0171(14)
C12 0.117(3) 0.074(3) 0.083(3) -0.034(2) -0.038(2) -0.014(2)
C13 0.108(3) 0.082(3) 0.090(3) -0.037(2) 0.045(3) -0.010(2)
C14 0.078(2) 0.0402(17) 0.073(2) -0.0089(16) -0.0086(19) -0.0104(16)
C15 0.061(2) 0.058(2) 0.086(3) -0.0019(19) -0.0296(19) 0.0061(17)
C16 0.062(2) 0.069(2) 0.099(3) -0.048(2) -0.017(2) 0.0022(18)
C17 0.0389(17) 0.076(2) 0.062(2) -0.0209(18) 0.0007(14) -0.0018(15)
C34 0.0365(14) 0.0396(15) 0.0374(14) -0.0028(12) -0.0076(11) -0.0124(12)
C35 0.061(2) 0.0565(19) 0.0418(17) 0.0143(14) -0.0202(15) -0.0207(16)
C36 0.057(2) 0.0451(17) 0.064(2) 0.0166(15) -0.0290(17) -0.0128(15)
C37 0.0483(17) 0.0638(19) 0.0356(15) -0.0098(14) -0.0011(13) -0.0104(15)
C38 0.0520(19) 0.0524(19) 0.079(2) -0.0052(18) -0.0031(17) 0.0059(15)
Fe1 0.0352(2) 0.0341(2) 0.0329(2) -0.00080(15) -0.00421(15) -0.00910(15)
N1 0.0440(13) 0.0453(13) 0.0321(12) 0.0017(10) -0.0086(10) -0.0148(10)
N2 0.0397(13) 0.0406(13) 0.0497(14) 0.0020(11) -0.0105(11) -0.0057(10)
O1 0.0625(15) 0.0581(14) 0.0970(18) -0.0317(14) -0.0246(13) -0.0102(11)
O2 0.0450(13) 0.0915(18) 0.0695(15) 0.0067(13) 0.0081(11) -0.0201(12)
O3 0.0435(10) 0.0389(10) 0.0392(10) -0.0042(8) 0.0015(8) -0.0151(8)
Si1 0.0626(5) 0.0418(5) 0.0420(5) -0.0159(4) 0.0054(4) -0.0089(4)
Si2 0.0388(4) 0.0416(4) 0.0566(5) -0.0165(4) -0.0119(4) 0.0007(3)

loop_
_atom_type_symbol
_atom_type_description
_atom_type_scat_dispersion_real
_atom_type_scat_dispersion_imag
_atom_type_scat_source
C C 0.0033 0.0016 'International Tables Vol C Tables 4.2.6.8 and 6.1.1.4'
H H 0.0000 0.0000 'International Tables Vol C Tables 4.2.6.8 and 6.1.1.4'
N N 0.0061 0.0033 'International Tables Vol C Tables 4.2.6.8 and 6.1.1.4'
O O 0.0106 0.0060 'International Tables Vol C Tables 4.2.6.8 and 6.1.1.4'
Si Si 0.0817 0.0704 'International Tables Vol C Tables 4.2.6.8 and 6.1.1.4'
Fe Fe 0.3463 0.8444 'International Tables Vol C Tables 4.2.6.8 and 6.1.1.4'

loop_
_geom_angle_atom_site_label_1
_geom_angle_atom_site_label_2
_geom_angle_atom_site_label_3
_geom_angle
O1 C1 Fe1 177.8(3)
O2 C2 Fe1 175.1(3)
O3 C3 C7 128.0(2)
O3 C3 C4 125.3(2)
C7 C3 C4 106.6(2)
O3 C3 Fe1 134.12(17)
C7 C3 Fe1 64.48(13)
C4 C3 Fe1 63.46(13)
C5 C4 C3 106.8(2)
C5 C4 Si1 130.95(19)
C3 C4 Si1 118.21(18)
C5 C4 Fe1 67.92(14)
C3 C4 Fe1 78.60(14)
Si1 C4 Fe1 137.08(14)
C6 C5 C4 108.9(2)
C6 C5 C8 122.9(2)
C4 C5 C8 128.0(2)
C6 C5 Fe1 69.13(14)
C4 C5 Fe1 72.62(14)
C8 C5 Fe1 128.3(2)
C5 C6 C7 109.5(2)
C5 C6 C11 121.5(2)
C7 C6 C11 128.8(3)
C5 C6 Fe1 70.96(14)
C7 C6 Fe1 74.36(14)
C11 C6 Fe1 124.59(19)
C6 C7 C3 106.5(2)
C6 C7 Si2 124.20(18)
C3 C7 Si2 124.19(18)
C6 C7 Fe1 66.07(14)
C3 C7 Fe1 77.91(14)
Si2 C7 Fe1 140.67(13)
C5 C8 C9 112.3(3)
C5 C8 H8A 109.1
C9 C8 H8A 109.1
C5 C8 H8B 109.1
C9 C8 H8B 109.1
H8A C8 H8B 107.9
C10 C9 C8 113.7(3)
C10 C9 H9A 108.8
C8 C9 H9A 108.8
C10 C9 H9B 108.8
C8 C9 H9B 108.8
H9A C9 H9B 107.7
C9 C10 C11 111.2(3)
C9 C10 H10A 109.4
C11 C10 H10A 109.4
C9 C10 H10B 109.4
C11 C10 H10B 109.4
H10A C10 H10B 108.0
C6 C11 C10 111.2(3)
C6 C11 H11A 109.4
C10 C11 H11A 109.4
C6 C11 H11B 109.4
C10 C11 H11B 109.4
H11A C11 H11B 108.0
Si1 C12 H12A 109.5
Si1 C12 H12B 109.5
H12A C12 H12B 109.5
Si1 C12 H12C 109.5
H12A C12 H12C 109.5
H12B C12 H12C 109.5
Si1 C13 H13A 109.5
Si1 C13 H13B 109.5
H13A C13 H13B 109.5
Si1 C13 H13C 109.5
H13A C13 H13C 109.5
H13B C13 H13C 109.5
Si1 C14 H14A 109.5
Si1 C14 H14B 109.5
H14A C14 H14B 109.5
Si1 C14 H14C 109.5
H14A C14 H14C 109.5
H14B C14 H14C 109.5
Si2 C15 H15A 109.5
Si2 C15 H15B 109.5
H15A C15 H15B 109.5
Si2 C15 H15C 109.5
H15A C15 H15C 109.5
H15B C15 H15C 109.5
Si2 C16 H16A 109.5
Si2 C16 H16B 109.5
H16A C16 H16B 109.5
Si2 C16 H16C 109.5
H16A C16 H16C 109.5
H16B C16 H16C 109.5
Si2 C17 H17A 109.5
Si2 C17 H17B 109.5
H17A C17 H17B 109.5
Si2 C17 H17C 109.5
H17A C17 H17C 109.5
H17B C17 H17C 109.5
N1 C34 N2 103.1(2)
N1 C34 Fe1 127.7(2)
N2 C34 Fe1 129.21(19)
C36 C35 N1 106.7(3)
C36 C35 H35 126.6
N1 C35 H35 126.6
C35 C36 N2 107.6(3)
C35 C36 H36 126.2
N2 C36 H36 126.2
N1 C37 H37A 109.5
N1 C37 H37B 109.5
H37A C37 H37B 109.5
N1 C37 H37C 109.5
H37A C37 H37C 109.5
H37B C37 H37C 109.5
N2 C38 H38A 109.5
N2 C38 H38B 109.5
H38A C38 H38B 109.5
N2 C38 H38C 109.5
H38A C38 H38C 109.5
H38B C38 H38C 109.5
C1 Fe1 C2 91.46(14)
C1 Fe1 C34 94.11(11)
C2 Fe1 C34 97.07(12)
C1 Fe1 C6 94.29(11)
C2 Fe1 C6 110.82(12)
C34 Fe1 C6 150.59(11)
C1 Fe1 C5 129.41(11)
C2 Fe1 C5 89.13(12)
C34 Fe1 C5 135.97(10)
C6 Fe1 C5 39.91(10)
C1 Fe1 C4 157.85(11)
C2 Fe1 C4 105.60(12)
C34 Fe1 C4 97.61(10)
C6 Fe1 C4 66.72(10)
C5 Fe1 C4 39.46(9)
C1 Fe1 C7 91.95(11)
C2 Fe1 C7 150.39(11)
C34 Fe1 C7 111.99(10)
C6 Fe1 C7 39.58(9)
C5 Fe1 C7 66.32(10)
C4 Fe1 C7 66.24(9)
C1 Fe1 C3 124.14(11)
C2 Fe1 C3 143.49(12)
C34 Fe1 C3 88.86(9)
C6 Fe1 C3 63.26(9)
C5 Fe1 C3 63.07(9)
C4 Fe1 C3 37.94(9)
C7 Fe1 C3 37.60(8)
C34 N1 C35 111.5(2)
C34 N1 C37 125.1(2)
C35 N1 C37 123.4(2)
C34 N2 C36 111.1(2)
C34 N2 C38 127.2(2)
C36 N2 C38 121.7(2)
C14 Si1 C13 108.94(18)
C14 Si1 C12 108.60(17)
C13 Si1 C12 109.5(2)
C14 Si1 C4 111.73(13)
C13 Si1 C4 112.34(16)
C12 Si1 C4 105.63(15)
C17 Si2 C16 107.61(16)
C17 Si2 C15 108.17(16)
C16 Si2 C15 107.42(17)
C17 Si2 C7 112.04(13)
C16 Si2 C7 114.11(13)
C15 Si2 C7 107.26(14)

loop_
_geom_bond_atom_site_label_1
_geom_bond_atom_site_label_2
_geom_bond_distance
C1 O1 1.155(3)
C1 Fe1 1.747(3)
C2 O2 1.153(3)
C2 Fe1 1.754(3)
C3 O3 1.250(3)
C3 C7 1.472(3)
C3 C4 1.480(3)
C3 Fe1 2.359(2)
C4 C5 1.434(3)
C4 Si1 1.871(3)
C4 Fe1 2.153(3)
C5 C6 1.419(4)
C5 C8 1.516(4)
C5 Fe1 2.091(3)
C6 C7 1.441(3)
C6 C11 1.505(4)
C6 Fe1 2.067(2)
C7 Si2 1.885(3)
C7 Fe1 2.177(2)
C8 C9 1.528(4)
C8 H8A 0.9700
C8 H8B 0.9700
C9 C10 1.509(5)
C9 H9A 0.9700
C9 H9B 0.9700
C10 C11 1.519(4)
C10 H10A 0.9700
C10 H10B 0.9700
C11 H11A 0.9700
C11 H11B 0.9700
C12 Si1 1.866(4)
C12 H12A 0.9600
C12 H12B 0.9600
C12 H12C 0.9600
C13 Si1 1.860(4)
C13 H13A 0.9600
C13 H13B 0.9600
C13 H13C 0.9600
C14 Si1 1.850(3)
C14 H14A 0.9600
C14 H14B 0.9600
C14 H14C 0.9600
C15 Si2 1.873(3)
C15 H15A 0.9600
C15 H15B 0.9600
C15 H15C 0.9600
C16 Si2 1.871(3)
C16 H16A 0.9600
C16 H16B 0.9600
C16 H16C 0.9600
C17 Si2 1.861(3)
C17 H17A 0.9600
C17 H17B 0.9600
C17 H17C 0.9600
C34 N1 1.360(3)
C34 N2 1.365(3)
C34 Fe1 1.996(3)
C35 C36 1.322(4)
C35 N1 1.380(3)
C35 H35 0.9300
C36 N2 1.373(4)
C36 H36 0.9300
C37 N1 1.451(3)
C37 H37A 0.9600
C37 H37B 0.9600
C37 H37C 0.9600
C38 N2 1.462(4)
C38 H38A 0.9600
C38 H38B 0.9600
C38 H38C 0.9600

loop_
_geom_torsion_atom_site_label_1
_geom_torsion_atom_site_label_2
_geom_torsion_atom_site_label_3
_geom_torsion_atom_site_label_4
_geom_torsion
O3 C3 C4 C5 170.6(2)
C7 C3 C4 C5 -13.2(3)
Fe1 C3 C4 C5 -62.53(17)
O3 C3 C4 Si1 10.8(3)
C7 C3 C4 Si1 -172.93(17)
Fe1 C3 C4 Si1 137.69(19)
O3 C3 C4 Fe1 -126.9(2)
C7 C3 C4 Fe1 49.38(16)
C3 C4 C5 C6 9.9(3)
Si1 C4 C5 C6 166.2(2)
Fe1 C4 C5 C6 -59.87(18)
C3 C4 C5 C8 -164.8(3)
Si1 C4 C5 C8 -8.6(4)
Fe1 C4 C5 C8 125.4(3)
C3 C4 C5 Fe1 69.82(17)
Si1 C4 C5 Fe1 -134.0(2)
C4 C5 C6 C7 -2.8(3)
C8 C5 C6 C7 172.3(2)
Fe1 C5 C6 C7 -64.85(18)
C4 C5 C6 C11 -178.4(2)
C8 C5 C6 C11 -3.4(4)
Fe1 C5 C6 C11 119.5(2)
C4 C5 C6 Fe1 62.05(18)
C8 C5 C6 Fe1 -122.9(3)
C5 C6 C7 C3 -5.5(3)
C11 C6 C7 C3 169.7(3)
Fe1 C6 C7 C3 -68.24(17)
C5 C6 C7 Si2 -161.12(18)
C11 C6 C7 Si2 14.1(4)
Fe1 C6 C7 Si2 136.19(18)
C5 C6 C7 Fe1 62.69(18)
C11 C6 C7 Fe1 -122.1(3)
O3 C3 C7 C6 -172.5(2)
C4 C3 C7 C6 11.4(3)
Fe1 C3 C7 C6 60.24(16)
O3 C3 C7 Si2 -16.9(4)
C4 C3 C7 Si2 167.02(17)
Fe1 C3 C7 Si2 -144.2(2)
O3 C3 C7 Fe1 127.3(3)
C4 C3 C7 Fe1 -48.80(16)
C6 C5 C8 C9 -4.0(4)
C4 C5 C8 C9 170.1(3)
Fe1 C5 C8 C9 -92.3(3)
C5 C8 C9 C10 35.6(4)
C8 C9 C10 C11 -61.0(4)
C5 C6 C11 C10 -20.4(4)
C7 C6 C11 C10 164.9(3)
Fe1 C6 C11 C10 67.2(3)
C9 C10 C11 C6 51.2(4)
N1 C35 C36 N2 -0.1(3)
O1 C1 Fe1 C2 113(7)
O1 C1 Fe1 C34 -149(7)
O1 C1 Fe1 C6 2(7)
O1 C1 Fe1 C5 23(7)
O1 C1 Fe1 C4 -28(7)
O1 C1 Fe1 C7 -37(7)
O1 C1 Fe1 C3 -58(7)
O2 C2 Fe1 C1 -75(3)
O2 C2 Fe1 C34 -170(3)
O2 C2 Fe1 C6 20(3)
O2 C2 Fe1 C5 54(3)
O2 C2 Fe1 C4 90(3)
O2 C2 Fe1 C7 21(4)
O2 C2 Fe1 C3 93(3)
N1 C34 Fe1 C1 59.9(2)
N2 C34 Fe1 C1 -117.9(2)
N1 C34 Fe1 C2 151.9(2)
N2 C34 Fe1 C2 -25.9(3)
N1 C34 Fe1 C6 -46.4(4)
N2 C34 Fe1 C6 135.8(2)
N1 C34 Fe1 C5 -112.0(2)
N2 C34 Fe1 C5 70.2(3)
N1 C34 Fe1 C4 -101.3(2)
N2 C34 Fe1 C4 80.9(2)
N1 C34 Fe1 C7 -33.9(3)
N2 C34 Fe1 C7 148.3(2)
N1 C34 Fe1 C3 -64.2(2)
N2 C34 Fe1 C3 117.9(2)
C5 C6 Fe1 C1 154.51(17)
C7 C6 Fe1 C1 -87.86(16)
C11 C6 Fe1 C1 38.8(3)
C5 C6 Fe1 C2 61.31(18)
C7 C6 Fe1 C2 178.94(16)
C11 C6 Fe1 C2 -54.4(3)
C5 C6 Fe1 C34 -99.3(2)
C7 C6 Fe1 C34 18.4(3)
C11 C6 Fe1 C34 145.1(2)
C7 C6 Fe1 C5 117.6(2)
C11 C6 Fe1 C5 -115.7(3)
C5 C6 Fe1 C4 -37.29(14)
C7 C6 Fe1 C4 80.34(15)
C11 C6 Fe1 C4 -153.0(3)
C5 C6 Fe1 C7 -117.6(2)
C11 C6 Fe1 C7 126.7(3)
C5 C6 Fe1 C3 -79.16(15)
C7 C6 Fe1 C3 38.47(13)
C11 C6 Fe1 C3 165.2(3)
C6 C5 Fe1 C1 -33.7(2)
C4 C5 Fe1 C1 -152.63(17)
C8 C5 Fe1 C1 82.3(3)
C6 C5 Fe1 C2 -124.91(17)
C4 C5 Fe1 C2 116.20(17)
C8 C5 Fe1 C2 -8.8(3)
C6 C5 Fe1 C34 135.79(17)
C4 C5 Fe1 C34 16.9(2)
C8 C5 Fe1 C34 -108.1(3)
C4 C5 Fe1 C6 -118.9(2)
C8 C5 Fe1 C6 116.1(3)
C6 C5 Fe1 C4 118.9(2)
C8 C5 Fe1 C4 -125.0(3)
C6 C5 Fe1 C7 38.05(14)
C4 C5 Fe1 C7 -80.83(16)
C8 C5 Fe1 C7 154.1(3)
C6 C5 Fe1 C3 79.68(16)
C4 C5 Fe1 C3 -39.21(14)
C8 C5 Fe1 C3 -164.2(3)
C5 C4 Fe1 C1 70.4(3)
C3 C4 Fe1 C1 -43.1(3)
Si1 C4 Fe1 C1 -162.5(3)
C5 C4 Fe1 C2 -68.66(18)
C3 C4 Fe1 C2 177.80(15)
Si1 C4 Fe1 C2 58.4(2)
C5 C4 Fe1 C34 -168.23(16)
C3 C4 Fe1 C34 78.23(15)
Si1 C4 Fe1 C34 -41.2(2)
C5 C4 Fe1 C6 37.70(15)
C3 C4 Fe1 C6 -75.84(15)
Si1 C4 Fe1 C6 164.7(2)
C3 C4 Fe1 C5 -113.5(2)
Si1 C4 Fe1 C5 127.0(3)
C5 C4 Fe1 C7 81.03(16)
C3 C4 Fe1 C7 -32.51(13)
Si1 C4 Fe1 C7 -151.9(2)
C5 C4 Fe1 C3 113.5(2)
Si1 C4 Fe1 C3 -119.4(3)
C6 C7 Fe1 C1 94.38(16)
C3 C7 Fe1 C1 -151.19(15)
Si2 C7 Fe1 C1 -21.0(2)
C6 C7 Fe1 C2 -2.0(3)
C3 C7 Fe1 C2 112.4(3)
Si2 C7 Fe1 C2 -117.4(3)
C6 C7 Fe1 C34 -170.40(15)
C3 C7 Fe1 C34 -55.97(16)
Si2 C7 Fe1 C34 74.2(2)
C3 C7 Fe1 C6 114.4(2)
Si2 C7 Fe1 C6 -115.4(3)
C6 C7 Fe1 C5 -38.37(15)
C3 C7 Fe1 C5 76.06(15)
Si2 C7 Fe1 C5 -153.7(2)
C6 C7 Fe1 C4 -81.65(15)
C3 C7 Fe1 C4 32.78(13)
Si2 C7 Fe1 C4 163.0(2)
C6 C7 Fe1 C3 -114.4(2)
Si2 C7 Fe1 C3 130.2(3)
O3 C3 Fe1 C1 -83.6(3)
C7 C3 Fe1 C1 35.58(19)
C4 C3 Fe1 C1 161.87(16)
O3 C3 Fe1 C2 111.0(3)
C7 C3 Fe1 C2 -129.8(2)
C4 C3 Fe1 C2 -3.6(2)
O3 C3 Fe1 C34 10.6(3)
C7 C3 Fe1 C34 129.77(15)
C4 C3 Fe1 C34 -103.94(15)
O3 C3 Fe1 C6 -159.7(3)
C7 C3 Fe1 C6 -40.51(14)
C4 C3 Fe1 C6 85.78(16)
O3 C3 Fe1 C5 155.3(3)
C7 C3 Fe1 C5 -85.48(16)
C4 C3 Fe1 C5 40.81(15)
O3 C3 Fe1 C4 114.5(3)
C7 C3 Fe1 C4 -126.3(2)
O3 C3 Fe1 C7 -119.2(3)
C4 C3 Fe1 C7 126.3(2)
N2 C34 N1 C35 -1.3(3)
Fe1 C34 N1 C35 -179.58(19)
N2 C34 N1 C37 178.2(2)
Fe1 C34 N1 C37 -0.1(4)
C36 C35 N1 C34 0.9(3)
C36 C35 N1 C37 -178.6(3)
N1 C34 N2 C36 1.2(3)
Fe1 C34 N2 C36 179.4(2)
N1 C34 N2 C38 -177.6(3)
Fe1 C34 N2 C38 0.6(4)
C35 C36 N2 C34 -0.7(3)
C35 C36 N2 C38 178.2(3)
C5 C4 Si1 C14 153.4(3)
C3 C4 Si1 C14 -52.6(2)
Fe1 C4 Si1 C14 51.8(2)
C5 C4 Si1 C13 30.7(3)
C3 C4 Si1 C13 -175.3(2)
Fe1 C4 Si1 C13 -71.0(3)
C5 C4 Si1 C12 -88.7(3)
C3 C4 Si1 C12 65.4(2)
Fe1 C4 Si1 C12 169.7(2)
C6 C7 Si2 C17 165.1(2)
C3 C7 Si2 C17 13.7(3)
Fe1 C7 Si2 C17 -101.8(2)
C6 C7 Si2 C16 -72.3(3)
C3 C7 Si2 C16 136.3(2)
Fe1 C7 Si2 C16 20.8(3)
C6 C7 Si2 C15 46.5(3)
C3 C7 Si2 C15 -104.9(2)
Fe1 C7 Si2 C15 139.7(2)
